data_1538445
loop_
_publ_author_name
'Orishchin, S.V.'
'Zhak, O.V.'
'le Senechal, C.'
'Deputier, S.'
'Guerin, R.'

_publ_section_title
;
 Crystal structures of Zr2 Mn12 P7 and (Mo, Mn)12 P7
;
_journal_name_full 'Neorganicheskie Materialy'
_journal_page_first 709
_journal_page_last 715
_journal_volume 40
_journal_year 2004
_chemical_formula_sum 'Mn5.46 Mo6.54 P7'
_chemical_name_systematic 'Mo6.54 Mn5.46 P7'
_space_group_IT_number 174
_symmetry_space_group_name_Hall 'P -6'
_symmetry_space_group_name_H-M 'P -6'
_cell_angle_alpha 90
_cell_angle_beta 90
_cell_angle_gamma 120
_cell_formula_units_Z 1
_cell_length_a 9.3242
_cell_length_b 9.3242
_cell_length_c 3.3807
_cell_volume 254.543
_citation_journal_id_ASTM NMATEI
_cod_data_source_file Orishchin_NMATEI_2004_564.cif
_cod_data_source_block Mn5.46Mo6.54P7
_cod_original_cell_volume 254.5426
_cod_database_code 1538445

loop_
_symmetry_equiv_pos_as_xyz
x,y,z
-x+y,-x,-z
-y,x-y,z
x,y,-z
-x+y,-x,z
-y,x-y,-z

loop_
_atom_site_label
_atom_site_type_symbol
_atom_site_fract_x
_atom_site_fract_y
_atom_site_fract_z
_atom_site_occupancy
_atom_site_U_iso_or_equiv
P1 P 0 0 0 1 0.0
Mn2 Mn 0.0158 0.2594 0 1 0.0
Mo1 Mo 0.3738 0.5075 0 1 0.0
Mn3 Mn 0.2086 0.1946 0.5 0.56 0.0
Mo3 Mo 0.2086 0.1946 0.5 0.44 0.0
P3 P 0.4411 0.2836 0 1 0.0
Mo2 Mo 0.5094 0.1381 0.5 0.74 0.0
Mn1 Mn 0.5094 0.1381 0.5 0.26 0.0
P2 P 0.1597 0.4445 0.5 1 0.0
